data_2231028
loop_
_publ_author_name
'Li, Jie'
'Zhao, Wei'

_publ_section_title
;
 1-(4-Methylphenylsulfonyl)-5-phenyl-4,5-dihydro-1<i>H</i>-pyrazole
;
_journal_coeditor_code BV2186
_journal_issue 8
_journal_name_full 'Acta Crystallographica Section E'
_journal_page_first o1898
_journal_paper_doi 10.1107/S1600536811025001
_journal_volume 67
_journal_year 2011
_chemical_formula_iupac 'C16 H16 N2 O2 S'
_chemical_formula_moiety 'C16 H16 N2 O2 S'
_chemical_formula_sum 'C16 H16 N2 O2 S'
_chemical_formula_weight 300.37
_chemical_name_systematic
;
1-(4-Methylphenylsulfonyl)-5-phenyl-4,5-dihydro-1<i>H</i>-pyrazole
;
_space_group_IT_number 29
_symmetry_cell_setting orthorhombic
_symmetry_space_group_name_Hall 'P 2c -2ac'
_symmetry_space_group_name_H-M 'P c a 21'
_atom_sites_solution_hydrogens geom
_atom_sites_solution_primary direct
_atom_sites_solution_secondary difmap
_cell_angle_alpha 90.00
_cell_angle_beta 90.00
_cell_angle_gamma 90.00
_cell_formula_units_Z 4
_cell_length_a 19.2938(7)
_cell_length_b 6.0438(2)
_cell_length_c 12.9812(5)
_cell_measurement_reflns_used 2341
_cell_measurement_temperature 293(2)
_cell_measurement_theta_max 29.3574
_cell_measurement_theta_min 3.1322
_cell_volume 1513.71(9)
_computing_cell_refinement 'CrysAlis PRO (Oxford Diffraction, 2010)'
_computing_data_collection 'CrysAlis PRO (Oxford Diffraction, 2010)'
_computing_data_reduction 'CrysAlis PRO (Oxford Diffraction, 2010)'
_computing_molecular_graphics 'OLEX2 (Dolomanov <i>et al.</i>, 2009)'
_computing_publication_material 'OLEX2 (Dolomanov <i>et al.</i>, 2009)'
_computing_structure_refinement 'SHELXL97 (Sheldrick, 2008)'
_computing_structure_solution 'SHELXS97 (Sheldrick, 2008)'
_diffrn_ambient_temperature 293(2)
_diffrn_detector_area_resol_mean 10.3592
_diffrn_measured_fraction_theta_full 0.999
_diffrn_measured_fraction_theta_max 0.999
_diffrn_measurement_device_type 'Oxford Diffraction Xcalibur Atlas Gemini ultra'
_diffrn_measurement_method \w
_diffrn_radiation_monochromator graphite
_diffrn_radiation_source 'fine-focus sealed tube'
_diffrn_radiation_type MoK\a
_diffrn_radiation_wavelength 0.71073
_diffrn_reflns_av_R_equivalents 0.0278
_diffrn_reflns_av_sigmaI/netI 0.0277
_diffrn_reflns_limit_h_max 23
_diffrn_reflns_limit_h_min -17
_diffrn_reflns_limit_k_max 7
_diffrn_reflns_limit_k_min -6
_diffrn_reflns_limit_l_max 10
_diffrn_reflns_limit_l_min -15
_diffrn_reflns_number 5286
_diffrn_reflns_theta_full 25.35
_diffrn_reflns_theta_max 25.35
_diffrn_reflns_theta_min 3.14
_exptl_absorpt_coefficient_mu 0.219
_exptl_absorpt_correction_T_max 0.9472
_exptl_absorpt_correction_T_min 0.9331
_exptl_absorpt_correction_type multi-scan
_exptl_absorpt_process_details
;
(CrysAlis PRO; Oxford Diffraction, 2010)
;
_exptl_crystal_colour colorless
_exptl_crystal_density_diffrn 1.318
_exptl_crystal_density_method 'not measured'
_exptl_crystal_description block
_exptl_crystal_F_000 632
_exptl_crystal_size_max 0.32
_exptl_crystal_size_mid 0.28
_exptl_crystal_size_min 0.25
_refine_diff_density_max 0.145
_refine_diff_density_min -0.259
_refine_ls_abs_structure_details 'Flack (1983), <b>711 Friedel pairs</b>'
_refine_ls_abs_structure_Flack 0.00(8)
_refine_ls_extinction_method none
_refine_ls_goodness_of_fit_ref 1.047
_refine_ls_hydrogen_treatment constr
_refine_ls_matrix_type full
_refine_ls_number_parameters 191
_refine_ls_number_reflns 2168
_refine_ls_number_restraints 1
_refine_ls_restrained_S_all 1.046
_refine_ls_R_factor_all 0.0435
_refine_ls_R_factor_gt 0.0344
_refine_ls_shift/su_max 0.000
_refine_ls_shift/su_mean 0.000
_refine_ls_structure_factor_coef Fsqd
_refine_ls_weighting_details 'calc w=1/[\s^2^(Fo^2^)+(0.0441P)^2^+0.0462P] where P=(Fo^2^+2Fc^2^)/3'
_refine_ls_weighting_scheme calc
_refine_ls_wR_factor_gt 0.0753
_refine_ls_wR_factor_ref 0.0812
_reflns_number_gt 1870
_reflns_number_total 2168
_reflns_threshold_expression I>2\s(I)
_cod_data_source_file bv2186.cif
_cod_data_source_block I
_cod_original_cell_volume 1513.71(10)
_cod_database_code 2231028
_cod_database_fobs_code 2231028

loop_
_symmetry_equiv_pos_as_xyz
'x, y, z'
'-x, -y, z+1/2'
'-x+1/2, y, z+1/2'
'x+1/2, -y, z'

loop_
_atom_site_type_symbol
_atom_site_label
_atom_site_fract_x
_atom_site_fract_y
_atom_site_fract_z
_atom_site_U_iso_or_equiv
_atom_site_adp_type
_atom_site_calc_flag
_atom_site_refinement_flags
_atom_site_occupancy
_atom_site_symmetry_multiplicity
S S1 0.36119(3) 0.55535(9) 0.53950(5) 0.0517(2) Uani d . 1 1
O O1 0.37103(10) 0.7881(3) 0.5338(2) 0.0737(6) Uani d . 1 1
O O2 0.34854(11) 0.4301(3) 0.44842(16) 0.0680(6) Uani d . 1 1
N N1 0.29819(12) 0.6172(4) 0.7097(2) 0.0680(7) Uani d . 1 1
N N2 0.29200(10) 0.5148(3) 0.61190(18) 0.0511(6) Uani d . 1 1
C C1 0.43222(13) 0.4394(4) 0.6042(2) 0.0452(6) Uani d . 1 1
C C2 0.45625(14) 0.2327(4) 0.5752(2) 0.0555(7) Uani d . 1 1
H H2 0.4349 0.1557 0.5218 0.067 Uiso calc R 1 1
C C3 0.51202(15) 0.1425(4) 0.6261(3) 0.0581(7) Uani d . 1 1
H H3 0.5285 0.0046 0.6058 0.070 Uiso calc R 1 1
C C4 0.54427(13) 0.2507(4) 0.7066(2) 0.0547(7) Uani d . 1 1
C C5 0.60491(17) 0.1474(5) 0.7611(3) 0.0828(10) Uani d . 1 1
H H5C 0.6114 0.2183 0.8266 0.124 Uiso calc R 1 1
H H5B 0.6459 0.1653 0.7201 0.124 Uiso calc R 1 1
H H5A 0.5961 -0.0073 0.7715 0.124 Uiso calc R 1 1
C C6 0.51950(14) 0.4589(4) 0.7345(2) 0.0530(7) Uani d . 1 1
H H6 0.5409 0.5358 0.7878 0.064 Uiso calc R 1 1
C C7 0.46389(13) 0.5524(4) 0.6845(2) 0.0500(7) Uani d . 1 1
H H7 0.4476 0.6908 0.7044 0.060 Uiso calc R 1 1
C C8 0.26877(16) 0.4944(7) 0.7745(3) 0.0833(11) Uani d . 1 1
H H8 0.2666 0.5317 0.8440 0.100 Uiso calc R 1 1
C C9 0.23803(18) 0.2892(6) 0.7349(3) 0.0839(11) Uani d . 1 1
H H9A 0.1878 0.2940 0.7383 0.101 Uiso calc R 1 1
H H9B 0.2545 0.1614 0.7729 0.101 Uiso calc R 1 1
C C10 0.26345(13) 0.2845(4) 0.6227(2) 0.0523(7) Uani d . 1 1
H H10 0.3006 0.1753 0.6148 0.063 Uiso calc R 1 1
C C11 0.20658(11) 0.2411(3) 0.5454(2) 0.0428(5) Uani d . 1 1
C C12 0.15381(12) 0.3928(4) 0.5298(3) 0.0516(6) Uani d . 1 1
H H12 0.1543 0.5262 0.5654 0.062 Uiso calc R 1 1
C C13 0.10086(14) 0.3487(5) 0.4626(2) 0.0619(8) Uani d . 1 1
H H13 0.0661 0.4530 0.4525 0.074 Uiso calc R 1 1
C C14 0.09883(16) 0.1535(5) 0.4104(3) 0.0705(9) Uani d . 1 1
H H14 0.0627 0.1240 0.3651 0.085 Uiso calc R 1 1
C C15 0.15027(17) 0.0006(5) 0.4250(3) 0.0694(9) Uani d . 1 1
H H15 0.1490 -0.1331 0.3895 0.083 Uiso calc R 1 1
C C16 0.20389(14) 0.0445(4) 0.4922(2) 0.0576(7) Uani d . 1 1
H H16 0.2387 -0.0601 0.5017 0.069 Uiso calc R 1 1

loop_
_atom_site_aniso_label
_atom_site_aniso_U_11
_atom_site_aniso_U_22
_atom_site_aniso_U_33
_atom_site_aniso_U_12
_atom_site_aniso_U_13
_atom_site_aniso_U_23
S1 0.0487(4) 0.0551(3) 0.0513(4) -0.0086(3) -0.0036(4) 0.0102(4)
O1 0.0702(12) 0.0549(9) 0.0961(16) -0.0138(8) -0.0086(14) 0.0230(14)
O2 0.0698(14) 0.0891(13) 0.0451(12) -0.0115(10) -0.0081(10) 0.0042(11)
N1 0.0476(14) 0.0842(16) 0.072(2) -0.0022(12) 0.0035(14) -0.0205(16)
N2 0.0439(12) 0.0530(10) 0.0564(15) -0.0063(9) -0.0051(11) 0.0041(11)
C1 0.0434(14) 0.0462(12) 0.0460(16) -0.0091(10) 0.0061(12) -0.0001(12)
C2 0.0560(17) 0.0538(13) 0.0567(18) -0.0112(12) 0.0010(14) -0.0077(14)
C3 0.0597(17) 0.0482(13) 0.0663(19) 0.0048(12) 0.0084(16) -0.0035(15)
C4 0.0438(15) 0.0616(15) 0.0585(18) 0.0016(13) 0.0070(14) -0.0004(16)
C5 0.068(2) 0.091(2) 0.089(3) 0.0186(18) -0.0106(19) -0.003(2)
C6 0.0498(16) 0.0601(15) 0.0491(16) -0.0071(12) -0.0003(14) -0.0072(15)
C7 0.0482(15) 0.0467(12) 0.0551(18) -0.0020(11) 0.0042(13) -0.0080(13)
C8 0.051(2) 0.143(3) 0.056(2) -0.020(2) -0.0031(17) -0.010(2)
C9 0.076(2) 0.123(3) 0.0524(19) -0.037(2) -0.0169(18) 0.029(2)
C10 0.0441(14) 0.0538(13) 0.0589(18) -0.0075(11) -0.0118(15) 0.0135(14)
C11 0.0375(12) 0.0484(11) 0.0424(14) -0.0041(9) 0.0018(14) 0.0101(13)
C12 0.0450(14) 0.0557(12) 0.0540(17) 0.0044(10) -0.0020(16) -0.0027(15)
C13 0.0484(16) 0.0702(16) 0.067(2) 0.0055(14) -0.0098(16) 0.0054(16)
C14 0.063(2) 0.085(2) 0.064(2) -0.0111(16) -0.0217(16) 0.0068(18)
C15 0.083(2) 0.0592(15) 0.066(2) -0.0050(15) -0.0100(19) -0.0082(17)
C16 0.0557(17) 0.0519(14) 0.0653(19) 0.0081(12) -0.0054(15) 0.0044(14)

loop_
_atom_type_symbol
_atom_type_description
_atom_type_scat_dispersion_real
_atom_type_scat_dispersion_imag
_atom_type_scat_source
C C 0.0033 0.0016 'International Tables Vol C Tables 4.2.6.8 and 6.1.1.4'
H H 0.0000 0.0000 'International Tables Vol C Tables 4.2.6.8 and 6.1.1.4'
N N 0.0061 0.0033 'International Tables Vol C Tables 4.2.6.8 and 6.1.1.4'
O O 0.0106 0.0060 'International Tables Vol C Tables 4.2.6.8 and 6.1.1.4'
S S 0.1246 0.1234 'International Tables Vol C Tables 4.2.6.8 and 6.1.1.4'

loop_
_geom_angle_atom_site_label_1
_geom_angle_atom_site_label_2
_geom_angle_atom_site_label_3
_geom_angle
O1 S1 O2 120.35(16)
O1 S1 N2 106.53(13)
O2 S1 N2 104.77(12)
O1 S1 C1 108.43(12)
O2 S1 C1 108.62(12)
N2 S1 C1 107.45(11)
C8 N1 N2 107.7(3)
N1 N2 C10 110.6(2)
N1 N2 S1 112.15(17)
C10 N2 S1 119.12(17)
C2 C1 C7 120.1(2)
C2 C1 S1 119.4(2)
C7 C1 S1 120.48(18)
C3 C2 C1 119.2(3)
C3 C2 H2 120.4
C1 C2 H2 120.4
C2 C3 C4 121.9(2)
C2 C3 H3 119.0
C4 C3 H3 119.0
C3 C4 C6 118.0(3)
C3 C4 C5 120.7(2)
C6 C4 C5 121.3(3)
C4 C5 H5C 109.5
C4 C5 H5B 109.5
H5C C5 H5B 109.5
C4 C5 H5A 109.5
H5C C5 H5A 109.5
H5B C5 H5A 109.5
C7 C6 C4 121.0(3)
C7 C6 H6 119.5
C4 C6 H6 119.5
C6 C7 C1 119.7(2)
C6 C7 H7 120.1
C1 C7 H7 120.1
N1 C8 C9 116.5(3)
N1 C8 H8 121.7
C9 C8 H8 121.7
C8 C9 C10 102.6(3)
C8 C9 H9A 111.2
C10 C9 H9A 111.2
C8 C9 H9B 111.2
C10 C9 H9B 111.2
H9A C9 H9B 109.2
N2 C10 C11 111.4(2)
N2 C10 C9 100.8(2)
C11 C10 C9 113.7(2)
N2 C10 H10 110.2
C11 C10 H10 110.2
C9 C10 H10 110.2
C16 C11 C12 118.1(2)
C16 C11 C10 120.7(2)
C12 C11 C10 121.1(2)
C13 C12 C11 120.9(2)
C13 C12 H12 119.6
C11 C12 H12 119.6
C14 C13 C12 120.4(3)
C14 C13 H13 119.8
C12 C13 H13 119.8
C13 C14 C15 119.7(3)
C13 C14 H14 120.1
C15 C14 H14 120.1
C14 C15 C16 120.1(3)
C14 C15 H15 120.0
C16 C15 H15 120.0
C11 C16 C15 120.8(3)
C11 C16 H16 119.6
C15 C16 H16 119.6

loop_
_geom_bond_atom_site_label_1
_geom_bond_atom_site_label_2
_geom_bond_distance
S1 O1 1.4213(16)
S1 O2 1.425(2)
S1 N2 1.651(2)
S1 C1 1.754(3)
N1 C8 1.257(4)
N1 N2 1.417(3)
N2 C10 1.504(3)
C1 C2 1.385(3)
C1 C7 1.387(4)
C2 C3 1.376(4)
C2 H2 0.9300
C3 C4 1.380(4)
C3 H3 0.9300
C4 C6 1.394(3)
C4 C5 1.503(4)
C5 H5C 0.9600
C5 H5B 0.9600
C5 H5A 0.9600
C6 C7 1.376(4)
C6 H6 0.9300
C7 H7 0.9300
C8 C9 1.468(5)
C8 H8 0.9300
C9 C10 1.537(5)
C9 H9A 0.9700
C9 H9B 0.9700
C10 C11 1.510(4)
C10 H10 0.9800
C11 C16 1.375(4)
C11 C12 1.385(3)
C12 C13 1.370(4)
C12 H12 0.9300
C13 C14 1.361(4)
C13 H13 0.9300
C14 C15 1.369(4)
C14 H14 0.9300
C15 C16 1.379(4)
C15 H15 0.9300
C16 H16 0.9300
